data_4115602
loop_
_publ_author_name
'Kui Chen'
'Lawrence Que'

_publ_section_title
;
 Stereospecific Alkane Hydroxylation by Non-Heme Iron Catalysts:
 Mechanistic Evidence for an FeVO Active Species
;
_journal_name_full 'Journal of the American Chemical Society'
_journal_page_first 6327
_journal_page_last 6337
_journal_paper_doi 10.1021/ja010310x
_journal_volume 123
_journal_year 2001
_chemical_formula_moiety 'C24 H20 F6 Fe N4 O6 S2'
_chemical_formula_sum 'C24 H20 F6 Fe N4 O6 S2'
_chemical_formula_weight 694.41
_chemical_name_common 00389
_chemical_name_systematic
; 
 ? 
;
_space_group_IT_number 145
_symmetry_cell_setting trigonal
_symmetry_space_group_name_Hall 'P 32'
_symmetry_space_group_name_H-M 'P 32'
_atom_sites_solution_hydrogens geom
_atom_sites_solution_primary direct
_atom_sites_solution_secondary difmap
_audit_creation_method SHELXL-97
_cell_angle_alpha 90.00
_cell_angle_beta 90.00
_cell_angle_gamma 120.00
_cell_formula_units_Z 3
_cell_length_a 9.864(2)
_cell_length_b 9.864(2)
_cell_length_c 24.777(9)
_cell_measurement_reflns_used 928
_cell_measurement_temperature 293(2)
_cell_volume 2087.8(10)
_computing_cell_refinement 'SAINT, Bruker'
_computing_data_collection 'SMART, Bruker'
_computing_data_reduction 'SAINT, Bruker'
_computing_molecular_graphics 'SHELXTL, Bruker'
_computing_structure_refinement 'SHELXL-97 (Sheldrick, 1997)'
_computing_structure_solution 'SHELXS-97 (Sheldrick, 1990)'
_diffrn_ambient_temperature 293(2)
_diffrn_measured_fraction_theta_full 1.000
_diffrn_measured_fraction_theta_max 1.000
_diffrn_measurement_device_type 'Bruker SMART Platform CCD'
_diffrn_measurement_method 'area detector, omega scans'
_diffrn_radiation_monochromator graphite
_diffrn_radiation_source 'fine-focus sealed tube'
_diffrn_radiation_type MoK\a
_diffrn_radiation_wavelength 0.71073
_diffrn_reflns_av_R_equivalents 0.0631
_diffrn_reflns_av_sigmaI/netI 0.0661
_diffrn_reflns_limit_h_max 11
_diffrn_reflns_limit_h_min -11
_diffrn_reflns_limit_k_max 11
_diffrn_reflns_limit_k_min -11
_diffrn_reflns_limit_l_max 22
_diffrn_reflns_limit_l_min -29
_diffrn_reflns_number 11237
_diffrn_reflns_theta_full 25.03
_diffrn_reflns_theta_max 25.03
_diffrn_reflns_theta_min 2.38
_exptl_absorpt_coefficient_mu 0.779
_exptl_absorpt_correction_T_max 1.000000
_exptl_absorpt_correction_T_min 0.749568
_exptl_absorpt_correction_type multi-scan
_exptl_absorpt_process_details 'SADABS, R. Blessing, 1995'
_exptl_crystal_colour yellow
_exptl_crystal_density_diffrn 1.657
_exptl_crystal_description plate
_exptl_crystal_F_000 1056
_exptl_crystal_size_max 0.16
_exptl_crystal_size_mid 0.14
_exptl_crystal_size_min 0.05
_refine_diff_density_max 0.689
_refine_diff_density_min -0.530
_refine_diff_density_rms 0.107
_refine_ls_abs_structure_details 'Flack H D (1983), Acta Cryst. A39, 876-881'
_refine_ls_abs_structure_Flack 0.07(5)
_refine_ls_extinction_method none
_refine_ls_goodness_of_fit_ref 1.045
_refine_ls_hydrogen_treatment riding
_refine_ls_matrix_type full
_refine_ls_number_parameters 368
_refine_ls_number_reflns 4186
_refine_ls_number_restraints 96
_refine_ls_restrained_S_all 1.044
_refine_ls_R_factor_all 0.0994
_refine_ls_R_factor_gt 0.0786
_refine_ls_shift/su_max 0.001
_refine_ls_shift/su_mean 0.000
_refine_ls_structure_factor_coef Fsqd
_refine_ls_weighting_details 'calc w=1/[\s^2^(Fo^2^)+(0.1277P)^2^+4.5674P] where P=(Fo^2^+2Fc^2^)/3'
_refine_ls_weighting_scheme calc
_refine_ls_wR_factor_gt 0.2068
_refine_ls_wR_factor_ref 0.2227
_reflns_number_gt 3235
_reflns_number_total 4186
_reflns_threshold_expression >2sigma(I)
_cod_data_source_file ja010310x_3.cif
_cod_data_source_block 00389
_cod_depositor_comments
;
The following automatic conversions were performed:

'_exptl_absorpt_correction_type' value 'multi-scans' was replaced
with the value 'multi-scan' as specified in the replacement file
'src/cod-tools/trunk/data/replacement-values/replacement_values.lst'.

Automatic conversion script
Id: cif_fix_values 5376 2017-05-30 11:51:03Z andrius 
;
_cod_original_cell_volume 2088(1)
_cod_database_code 4115602

loop_
_symmetry_equiv_pos_as_xyz
'x, y, z'
'-y, x-y, z+2/3'
'-x+y, -x, z+1/3'

loop_
_atom_site_label
_atom_site_type_symbol
_atom_site_fract_x
_atom_site_fract_y
_atom_site_fract_z
_atom_site_U_iso_or_equiv
_atom_site_adp_type
_atom_site_occupancy
_atom_site_symmetry_multiplicity
_atom_site_calc_flag
_atom_site_refinement_flags
_atom_site_disorder_assembly
_atom_site_disorder_group
Fe1 Fe 0.07841(14) 0.41517(13) 0.63301(10) 0.0366(3) Uani 1 1 d . . .
N1 N 0.1572(11) 0.5304(9) 0.7123(4) 0.051(2) Uani 1 1 d . . .
C1 C 0.1442(15) 0.6703(14) 0.7122(6) 0.069(4) Uani 1 1 d . . .
H1A H 0.1434 0.7026 0.7491 0.082 Uiso 1 1 calc R A .
H1B H 0.2349 0.7541 0.6943 0.082 Uiso 1 1 calc R . .
C2 C 0.0096(17) 0.6467(15) 0.6862(7) 0.079(4) Uani 1 1 d U A .
C3 C -0.051(2) 0.750(2) 0.7004(8) 0.096(5) Uani 1 1 d U . .
H3A H -0.0087 0.8219 0.7286 0.115 Uiso 1 1 calc R A .
C4 C -0.164(2) 0.738(3) 0.6723(8) 0.107(5) Uani 1 1 d U . .
H4A H -0.1967 0.8095 0.6797 0.129 Uiso 1 1 calc R . .
C5 C -0.2459(15) 0.629(2) 0.6314(6) 0.084(3) Uani 1 1 d U . .
C6 C -0.371(2) 0.595(3) 0.6027(10) 0.134(6) Uani 1 1 d U . .
H6A H -0.4143 0.6590 0.6085 0.161 Uiso 1 1 calc R . .
C7 C -0.4461(16) 0.480(3) 0.5662(7) 0.109(5) Uani 1 1 d U . .
H7A H -0.5368 0.4657 0.5494 0.131 Uiso 1 1 calc R A .
C8 C -0.3786(18) 0.374(3) 0.5529(8) 0.121(5) Uani 1 1 d U . .
H8B H -0.4220 0.2944 0.5274 0.145 Uiso 1 1 calc R . .
C9 C -0.2425(15) 0.411(2) 0.5835(7) 0.089(4) Uani 1 1 d U . .
H9A H -0.1966 0.3495 0.5775 0.107 Uiso 1 1 calc R A .
C10 C -0.1750(16) 0.5245(18) 0.6200(7) 0.084(3) Uani 1 1 d U A .
N2 N -0.0555(11) 0.5439(12) 0.6461(5) 0.061(2) Uani 1 1 d U A .
C11 C 0.0584(13) 0.4217(12) 0.7563(5) 0.055(3) Uani 1 1 d . . .
H11A H 0.1203 0.3874 0.7764 0.066 Uiso 1 1 calc R A .
H11B H 0.0284 0.4784 0.7811 0.066 Uiso 1 1 calc R . .
C12 C -0.0862(13) 0.2811(12) 0.7359(6) 0.059(3) Uani 1 1 d . A .
C13 C -0.2078(14) 0.1906(13) 0.7712(6) 0.064(4) Uani 1 1 d . . .
H13A H -0.1984 0.2202 0.8073 0.077 Uiso 1 1 calc R A .
C14 C -0.3392(14) 0.0611(15) 0.7548(6) 0.065(3) Uani 1 1 d . . .
H14A H -0.4205 0.0006 0.7785 0.078 Uiso 1 1 calc R . .
C15 C -0.3457(14) 0.0234(13) 0.7006(8) 0.079(5) Uani 1 1 d . . .
H15A H -0.4320 -0.0672 0.6877 0.095 Uiso 1 1 calc R A .
C16 C -0.2320(12) 0.1135(13) 0.6667(6) 0.063(3) Uani 1 1 d U A .
H16A H -0.2436 0.0874 0.6303 0.075 Uiso 1 1 calc R . .
N3 N -0.1001(10) 0.2415(10) 0.6833(4) 0.047(2) Uani 1 1 d U A .
C17 C 0.3192(12) 0.5659(16) 0.7180(5) 0.067(3) Uani 1 1 d . . .
H17A H 0.3865 0.6554 0.6956 0.080 Uiso 1 1 calc R A .
H17B H 0.3520 0.5930 0.7552 0.080 Uiso 1 1 calc R . .
C18 C 0.3361(12) 0.4349(14) 0.7024(5) 0.052(3) Uani 1 1 d . A .
C19 C 0.4392(14) 0.3888(18) 0.7266(5) 0.069(4) Uani 1 1 d . . .
H19A H 0.4973 0.4439 0.7566 0.083 Uiso 1 1 calc R A .
C20 C 0.4557(19) 0.271(2) 0.7082(7) 0.089(5) Uani 1 1 d . . .
H20A H 0.5277 0.2470 0.7228 0.107 Uiso 1 1 calc R . .
C21 C 0.3635(16) 0.192(2) 0.6681(8) 0.081(4) Uani 1 1 d . . .
H21A H 0.3691 0.1072 0.6548 0.097 Uiso 1 1 calc R A .
C22 C 0.2606(18) 0.2272(17) 0.6451(6) 0.073(4) Uani 1 1 d U A .
H22A H 0.1978 0.1658 0.6169 0.087 Uiso 1 1 calc R . .
N4 N 0.2474(9) 0.3488(10) 0.6622(3) 0.0438(19) Uani 1 1 d U A .
S1 S 0.3474(13) 0.7438(12) 0.5636(5) 0.0452(8) Uani 0.50 1 d PD A 1
O1 O 0.2108(16) 0.6015(15) 0.5755(7) 0.049(3) Uiso 0.50 1 d PD A 1
O2 O 0.433(2) 0.746(2) 0.5178(6) 0.064(3) Uiso 0.50 1 d PD A 1
O3 O 0.449(2) 0.833(2) 0.6059(8) 0.088(4) Uiso 0.50 1 d PD A 1
C23 C 0.2636(18) 0.8647(18) 0.5442(6) 0.082(5) Uiso 0.50 1 d PD A 1
F1 F 0.377(2) 1.008(2) 0.5291(9) 0.110(6) Uiso 0.50 1 d PD A 1
F2 F 0.1607(18) 0.8615(19) 0.5806(6) 0.076(3) Uiso 0.50 1 d PD A 1
F3 F 0.196(2) 0.826(2) 0.4952(7) 0.105(6) Uiso 0.50 1 d PD A 1
S1' S 0.3463(12) 0.7429(12) 0.5581(5) 0.0452(8) Uani 0.50 1 d PD A 5
O1' O 0.2660(17) 0.6309(16) 0.5986(6) 0.049(3) Uiso 0.50 1 d PD A 5
O2' O 0.365(2) 0.684(2) 0.5088(6) 0.064(3) Uiso 0.50 1 d PD A 5
O3' O 0.4902(19) 0.878(2) 0.5703(9) 0.088(4) Uiso 0.50 1 d PD A 5
C23' C 0.2209(17) 0.8266(18) 0.5461(5) 0.082(5) Uiso 0.50 1 d PD A 5
F1' F 0.269(2) 0.921(2) 0.5026(7) 0.096(5) Uiso 0.50 1 d PD A 5
F2' F 0.2269(19) 0.9072(18) 0.5907(5) 0.076(3) Uiso 0.50 1 d PD A 5
F3' F 0.0766(18) 0.721(2) 0.5291(8) 0.102(5) Uiso 0.50 1 d PD A 5
S2 S 0.0518(17) 0.2558(15) 0.5134(6) 0.0602(11) Uani 0.50 1 d PD A 1
O4 O 0.000(2) 0.271(3) 0.5666(7) 0.056(3) Uiso 0.50 1 d PD A 1
O5 O 0.200(2) 0.265(3) 0.5103(10) 0.075(3) Uiso 0.50 1 d PD A 1
O6 O 0.029(2) 0.3347(18) 0.4690(7) 0.061(3) Uiso 0.50 1 d PD A 1
C24 C -0.0814(19) 0.0474(15) 0.5029(6) 0.084(4) Uiso 0.50 1 d PD A 1
F4 F -0.049(2) 0.006(2) 0.4548(6) 0.087(4) Uiso 0.50 1 d PD A 1
F5 F -0.231(2) 0.013(3) 0.5006(10) 0.108(4) Uiso 0.50 1 d PD A 1
F6 F -0.072(2) -0.038(2) 0.5440(7) 0.089(4) Uiso 0.50 1 d PD A 1
S2' S 0.0377(17) 0.2516(14) 0.5104(6) 0.0602(11) Uani 0.50 1 d PD A 5
O4' O 0.026(2) 0.264(2) 0.5680(7) 0.056(3) Uiso 0.50 1 d PD A 5
O5' O 0.188(2) 0.274(3) 0.4986(10) 0.075(3) Uiso 0.50 1 d PD A 5
O6' O -0.0316(19) 0.3188(19) 0.4773(7) 0.061(3) Uiso 0.50 1 d PD A 5
C24' C -0.0939(18) 0.0413(15) 0.5046(6) 0.084(4) Uiso 0.50 1 d PD A 5
F4' F -0.111(2) -0.002(2) 0.4524(6) 0.087(4) Uiso 0.50 1 d PD A 5
F5' F -0.241(2) 0.003(3) 0.5187(10) 0.108(4) Uiso 0.50 1 d PD A 5
F6' F -0.029(2) -0.037(2) 0.5274(8) 0.089(4) Uiso 0.50 1 d PD A 5

loop_
_atom_site_aniso_label
_atom_site_aniso_U_11
_atom_site_aniso_U_22
_atom_site_aniso_U_33
_atom_site_aniso_U_23
_atom_site_aniso_U_13
_atom_site_aniso_U_12
Fe1 0.0337(7) 0.0327(7) 0.0419(7) 0.0026(6) 0.0012(6) 0.0155(6)
N1 0.063(5) 0.035(4) 0.038(5) 0.003(4) 0.016(4) 0.013(4)
C1 0.062(7) 0.057(7) 0.092(10) -0.004(6) 0.026(7) 0.033(6)
C2 0.079(8) 0.049(7) 0.107(10) 0.010(6) 0.049(6) 0.029(6)
C3 0.088(10) 0.097(11) 0.130(14) -0.005(9) 0.003(8) 0.067(9)
C4 0.103(12) 0.168(15) 0.086(12) 0.035(8) 0.022(7) 0.094(12)
C5 0.051(6) 0.146(11) 0.078(9) 0.062(6) 0.035(5) 0.067(7)
C6 0.084(11) 0.23(2) 0.112(16) 0.070(10) 0.013(8) 0.096(14)
C7 0.045(7) 0.219(17) 0.070(9) 0.096(8) 0.023(5) 0.070(9)
C8 0.060(8) 0.205(16) 0.087(11) 0.080(9) 0.016(6) 0.058(10)
C9 0.044(6) 0.122(11) 0.098(11) 0.047(7) 0.011(6) 0.039(7)
C10 0.055(7) 0.085(8) 0.110(11) 0.060(6) 0.022(6) 0.033(6)
N2 0.057(5) 0.075(6) 0.080(7) 0.031(4) 0.024(4) 0.054(5)
C11 0.053(6) 0.053(6) 0.048(7) 0.008(5) 0.026(5) 0.020(5)
C12 0.063(7) 0.040(5) 0.090(11) 0.021(6) 0.029(6) 0.037(5)
C13 0.067(8) 0.051(6) 0.084(9) 0.029(6) 0.047(7) 0.037(6)
C14 0.054(7) 0.070(8) 0.070(9) 0.026(7) 0.028(6) 0.031(7)
C15 0.048(7) 0.034(6) 0.134(16) 0.013(7) -0.015(8) 0.004(5)
C16 0.037(5) 0.046(6) 0.093(10) 0.002(6) -0.019(6) 0.012(4)
N3 0.047(4) 0.045(5) 0.054(6) 0.010(4) -0.001(4) 0.027(4)
C17 0.042(6) 0.080(8) 0.048(7) 0.001(6) 0.007(5) 0.007(6)
C18 0.045(6) 0.060(7) 0.038(6) 0.007(5) -0.005(5) 0.018(5)
C19 0.050(6) 0.105(10) 0.039(7) 0.007(7) -0.021(5) 0.028(7)
C20 0.079(10) 0.134(14) 0.086(12) 0.047(11) 0.015(9) 0.077(10)
C21 0.059(8) 0.105(11) 0.095(12) 0.035(9) 0.014(8) 0.054(8)
C22 0.110(10) 0.096(9) 0.059(8) 0.020(7) 0.023(7) 0.086(9)
N4 0.043(4) 0.058(5) 0.038(5) 0.005(4) 0.001(4) 0.031(4)
S1 0.0424(13) 0.0455(14) 0.040(2) 0.0083(14) 0.0066(14) 0.0163(11)
S1' 0.0424(13) 0.0455(14) 0.040(2) 0.0083(14) 0.0066(14) 0.0163(11)
S2 0.090(3) 0.0381(15) 0.041(2) -0.0050(13) -0.0261(18) 0.0238(17)
S2' 0.090(3) 0.0381(15) 0.041(2) -0.0050(13) -0.0261(18) 0.0238(17)

loop_
_atom_type_symbol
_atom_type_description
_atom_type_scat_dispersion_real
_atom_type_scat_dispersion_imag
_atom_type_scat_source
C C 0.0033 0.0016 'International Tables Vol C Tables 4.2.6.8 and 6.1.1.4'
H H 0.0000 0.0000 'International Tables Vol C Tables 4.2.6.8 and 6.1.1.4'
N N 0.0061 0.0033 'International Tables Vol C Tables 4.2.6.8 and 6.1.1.4'
O O 0.0106 0.0060 'International Tables Vol C Tables 4.2.6.8 and 6.1.1.4'
F F 0.0171 0.0103 'International Tables Vol C Tables 4.2.6.8 and 6.1.1.4'
S S 0.1246 0.1234 'International Tables Vol C Tables 4.2.6.8 and 6.1.1.4'
Fe Fe 0.3463 0.8444 'International Tables Vol C Tables 4.2.6.8 and 6.1.1.4'

loop_
_geom_angle_atom_site_label_1
_geom_angle_atom_site_label_2
_geom_angle_atom_site_label_3
_geom_angle
O4 Fe1 O4' 8.1(10)
O4 Fe1 N3 92.2(6)
O4' Fe1 N3 93.8(6)
O4 Fe1 O1 85.3(7)
O4' Fe1 O1 85.9(7)
N3 Fe1 O1 165.1(4)
O4 Fe1 O1' 101.8(7)
O4' Fe1 O1' 100.6(7)
N3 Fe1 O1' 165.5(5)
O1 Fe1 O1' 19.7(4)
O4 Fe1 N4 97.8(6)
O4' Fe1 N4 89.8(6)
N3 Fe1 N4 90.7(3)
O1 Fe1 N4 104.1(4)
O1' Fe1 N4 91.1(4)
O4 Fe1 N1 169.2(6)
O4' Fe1 N1 163.2(6)
N3 Fe1 N1 80.3(3)
O1 Fe1 N1 103.9(5)
O1' Fe1 N1 86.4(5)
N4 Fe1 N1 74.7(3)
O4 Fe1 N2 112.3(6)
O4' Fe1 N2 120.4(6)
N3 Fe1 N2 83.6(3)
O1 Fe1 N2 83.8(4)
O1' Fe1 N2 87.5(4)
N4 Fe1 N2 149.5(4)
N1 Fe1 N2 74.9(4)
C1 N1 C17 112.3(9)
C1 N1 C11 110.3(9)
C17 N1 C11 110.1(10)
C1 N1 Fe1 108.2(8)
C17 N1 Fe1 105.7(7)
C11 N1 Fe1 110.1(6)
C2 C1 N1 112.0(11)
C2 C1 H1A 109.2
N1 C1 H1A 109.2
C2 C1 H1B 109.2
N1 C1 H1B 109.2
H1A C1 H1B 107.9
N2 C2 C1 122.1(12)
N2 C2 C3 120.1(16)
C1 C2 C3 117.5(15)
C4 C3 C2 116.4(19)
C4 C3 H3A 121.8
C2 C3 H3A 121.8
C3 C4 C5 127.9(18)
C3 C4 H4A 116.0
C5 C4 H4A 116.0
C6 C5 C4 133.9(19)
C6 C5 C10 115(2)
C4 C5 C10 111.5(13)
C5 C6 C7 129(2)
C5 C6 H6A 115.6
C7 C6 H6A 115.6
C6 C7 C8 118.6(14)
C6 C7 H7A 120.7
C8 C7 H7A 120.7
C9 C8 C7 113(2)
C9 C8 H8B 123.5
C7 C8 H8B 123.5
C10 C9 C8 125.9(19)
C10 C9 H9A 117.1
C8 C9 H9A 117.1
N2 C10 C9 120.4(15)
N2 C10 C5 120.4(17)
C9 C10 C5 119.2(14)
C10 N2 C2 123.4(13)
C10 N2 Fe1 126.8(12)
C2 N2 Fe1 109.7(9)
C12 C11 N1 113.3(10)
C12 C11 H11A 108.9
N1 C11 H11A 108.9
C12 C11 H11B 108.9
N1 C11 H11B 108.9
H11A C11 H11B 107.7
N3 C12 C13 119.5(12)
N3 C12 C11 120.5(10)
C13 C12 C11 120.0(13)
C14 C13 C12 122.1(14)
C14 C13 H13A 119.0
C12 C13 H13A 119.0
C13 C14 C15 116.1(11)
C13 C14 H14A 122.0
C15 C14 H14A 122.0
C16 C15 C14 121.5(12)
C16 C15 H15A 119.2
C14 C15 H15A 119.2
C15 C16 N3 122.3(14)
C15 C16 H16A 118.9
N3 C16 H16A 118.9
C16 N3 C12 118.5(11)
C16 N3 Fe1 126.7(9)
C12 N3 Fe1 114.1(7)
C18 C17 N1 111.3(9)
C18 C17 H17A 109.4
N1 C17 H17A 109.4
C18 C17 H17B 109.4
N1 C17 H17B 109.4
H17A C17 H17B 108.0
N4 C18 C17 116.4(10)
N4 C18 C19 117.3(11)
C17 C18 C19 126.3(11)
C20 C19 C18 123.1(12)
C20 C19 H19A 118.4
C18 C19 H19A 118.4
C21 C20 C19 115.4(12)
C21 C20 H20A 122.3
C19 C20 H20A 122.3
C20 C21 C22 123.8(16)
C20 C21 H21A 118.1
C22 C21 H21A 118.1
N4 C22 C21 121.1(15)
N4 C22 H22A 119.5
C21 C22 H22A 119.5
C18 N4 C22 119.1(10)
C18 N4 Fe1 114.6(7)
C22 N4 Fe1 126.2(9)
O1 S1 O2 117.1(12)
O1 S1 O3 119.5(13)
O2 S1 O3 110.5(13)
O1 S1 C23 100.7(9)
O2 S1 C23 104.0(9)
O3 S1 C23 101.7(11)
S1 O1 Fe1 148.5(12)
F1 C23 F2 115.8(14)
F1 C23 F3 94.8(14)
F2 C23 F3 109.6(14)
F1 C23 S1 110.3(11)
F2 C23 S1 113.1(10)
F3 C23 S1 112.0(12)
O2' S1' O1' 115.8(11)
O2' S1' O3' 107.5(13)
O1' S1' O3' 119.6(14)
O2' S1' C23' 107.8(10)
O1' S1' C23' 103.2(9)
O3' S1' C23' 101.2(10)
S1' O1' Fe1 156.3(12)
F3' C23' F1' 99.0(14)
F3' C23' F2' 115.6(14)
F1' C23' F2' 110.8(14)
F3' C23' S1' 113.3(12)
F1' C23' S1' 110.9(11)
F2' C23' S1' 107.1(10)
O5 S2 O6 111.1(13)
O5 S2 O4 116.5(13)
O6 S2 O4 119.1(12)
O5 S2 C24 101.6(11)
O6 S2 C24 106.4(10)
O4 S2 C24 99.0(10)
S2 O4 Fe1 140.5(13)
F5 C24 F4 106.4(14)
F5 C24 F6 106.4(14)
F4 C24 F6 112.2(14)
F5 C24 S2 111.8(12)
F4 C24 S2 109.0(11)
F6 C24 S2 111.0(11)
O5' S2' O6' 121.2(13)
O5' S2' O4' 108.4(12)
O6' S2' O4' 116.8(12)
O5' S2' C24' 104.7(11)
O6' S2' C24' 104.5(10)
O4' S2' C24' 97.6(10)
S2' O4' Fe1 145.7(13)
F4' C24' F5' 102.3(14)
F4' C24' F6' 104.0(14)
F5' C24' F6' 118.7(15)
F4' C24' S2' 110.1(11)
F5' C24' S2' 110.7(12)
F6' C24' S2' 110.3(11)

loop_
_geom_bond_atom_site_label_1
_geom_bond_atom_site_label_2
_geom_bond_distance
Fe1 O4 2.056(18)
Fe1 O4' 2.077(17)
Fe1 N3 2.138(9)
Fe1 O1 2.172(13)
Fe1 O1' 2.177(13)
Fe1 N4 2.196(8)
Fe1 N1 2.208(9)
Fe1 N2 2.267(8)
N1 C1 1.449(15)
N1 C17 1.461(15)
N1 C11 1.498(13)
C1 C2 1.39(2)
C1 H1A 0.9700
C1 H1B 0.9700
C2 N2 1.333(19)
C2 C3 1.464(19)
C3 C4 1.27(2)
C3 H3A 0.9300
C4 C5 1.40(3)
C4 H4A 0.9300
C5 C6 1.32(2)
C5 C10 1.53(2)
C6 C7 1.34(3)
C6 H6A 0.9300
C7 C8 1.53(3)
C7 H7A 0.9300
C8 C9 1.42(2)
C8 H8B 0.9300
C9 C10 1.33(2)
C9 H9A 0.9300
C10 N2 1.272(18)
C11 C12 1.495(17)
C11 H11A 0.9700
C11 H11B 0.9700
C12 N3 1.350(17)
C12 C13 1.388(15)
C13 C14 1.350(19)
C13 H13A 0.9300
C14 C15 1.39(2)
C14 H14A 0.9300
C15 C16 1.32(2)
C15 H15A 0.9300
C16 N3 1.346(14)
C16 H16A 0.9300
C17 C18 1.436(18)
C17 H17A 0.9700
C17 H17B 0.9700
C18 N4 1.316(14)
C18 C19 1.437(17)
C19 C20 1.33(2)
C19 H19A 0.9300
C20 C21 1.31(2)
C20 H20A 0.9300
C21 C22 1.351(18)
C21 H21A 0.9300
C22 N4 1.338(14)
C22 H22A 0.9300
S1 O1 1.408(11)
S1 O2 1.409(10)
S1 O3 1.415(11)
S1 C23 1.823(5)
C23 F1 1.344(5)
C23 F2 1.345(5)
C23 F3 1.346(5)
S1' O2' 1.404(10)
S1' O1' 1.408(11)
S1' O3' 1.413(11)
S1' C23' 1.823(5)
C23' F3' 1.344(5)
C23' F1' 1.344(5)
C23' F2' 1.346(5)
S2 O5 1.420(10)
S2 O6 1.429(9)
S2 O4 1.445(11)
S2 C24 1.822(5)
C24 F5 1.345(5)
C24 F4 1.347(5)
C24 F6 1.350(5)
S2' O5' 1.418(9)
S2' O6' 1.426(9)
S2' O4' 1.442(11)
S2' C24' 1.821(5)
C24' F4' 1.345(5)
C24' F5' 1.345(5)
C24' F6' 1.349(5)

loop_
_geom_torsion_atom_site_label_1
_geom_torsion_atom_site_label_2
_geom_torsion_atom_site_label_3
_geom_torsion_atom_site_label_4
_geom_torsion
O4 Fe1 N1 C1 -161(3)
O4' Fe1 N1 C1 175(2)
N3 Fe1 N1 C1 -114.5(7)
O1 Fe1 N1 C1 50.9(8)
O1' Fe1 N1 C1 59.9(8)
N4 Fe1 N1 C1 152.1(7)
N2 Fe1 N1 C1 -28.5(7)
O4 Fe1 N1 C17 78(3)
O4' Fe1 N1 C17 55(2)
N3 Fe1 N1 C17 125.1(7)
O1 Fe1 N1 C17 -69.5(8)
O1' Fe1 N1 C17 -60.5(8)
N4 Fe1 N1 C17 31.6(7)
N2 Fe1 N1 C17 -149.0(8)
O4 Fe1 N1 C11 -41(3)
O4' Fe1 N1 C11 -64(2)
N3 Fe1 N1 C11 6.2(7)
O1 Fe1 N1 C11 171.6(7)
O1' Fe1 N1 C11 -179.4(8)
N4 Fe1 N1 C11 -87.3(7)
N2 Fe1 N1 C11 92.1(7)
C17 N1 C1 C2 155.9(11)
C11 N1 C1 C2 -80.8(14)
Fe1 N1 C1 C2 39.7(12)
N1 C1 C2 N2 -29.6(18)
N1 C1 C2 C3 156.6(13)
N2 C2 C3 C4 -1(2)
C1 C2 C3 C4 172.8(16)
C2 C3 C4 C5 5(3)
C3 C4 C5 C6 173(2)
C3 C4 C5 C10 -4(3)
C4 C5 C6 C7 -175.6(18)
C10 C5 C6 C7 2(3)
C5 C6 C7 C8 -2(3)
C6 C7 C8 C9 2(2)
C7 C8 C9 C10 -1(2)
C8 C9 C10 N2 178.2(13)
C8 C9 C10 C5 0(2)
C6 C5 C10 N2 -178.5(14)
C4 C5 C10 N2 -0.7(18)
C6 C5 C10 C9 0(2)
C4 C5 C10 C9 177.6(15)
C9 C10 N2 C2 -174.2(13)
C5 C10 N2 C2 4.1(18)
C9 C10 N2 Fe1 5.8(19)
C5 C10 N2 Fe1 -176.0(8)
C1 C2 N2 C10 -176.9(12)
C3 C2 N2 C10 -3.3(19)
C1 C2 N2 Fe1 3.1(15)
C3 C2 N2 Fe1 176.7(11)
O4 Fe1 N2 C10 6.2(12)
O4' Fe1 N2 C10 7.0(13)
N3 Fe1 N2 C10 -83.6(10)
O1 Fe1 N2 C10 88.5(11)
O1' Fe1 N2 C10 107.9(10)
N4 Fe1 N2 C10 -164.1(9)
N1 Fe1 N2 C10 -165.2(10)
O4 Fe1 N2 C2 -173.9(10)
O4' Fe1 N2 C2 -173.0(10)
N3 Fe1 N2 C2 96.4(8)
O1 Fe1 N2 C2 -91.5(9)
O1' Fe1 N2 C2 -72.2(9)
N4 Fe1 N2 C2 15.8(12)
N1 Fe1 N2 C2 14.7(8)
C1 N1 C11 C12 106.7(11)
C17 N1 C11 C12 -128.8(10)
Fe1 N1 C11 C12 -12.6(11)
N1 C11 C12 N3 15.7(14)
N1 C11 C12 C13 -164.0(9)
N3 C12 C13 C14 1.6(16)
C11 C12 C13 C14 -178.7(11)
C12 C13 C14 C15 0.0(18)
C13 C14 C15 C16 -2.7(19)
C14 C15 C16 N3 3.7(19)
C15 C16 N3 C12 -2.0(16)
C15 C16 N3 Fe1 -170.8(9)
C13 C12 N3 C16 -0.7(14)
C11 C12 N3 C16 179.6(10)
C13 C12 N3 Fe1 169.6(7)
C11 C12 N3 Fe1 -10.1(12)
O4 Fe1 N3 C16 -16.8(10)
O4' Fe1 N3 C16 -24.8(10)
O1 Fe1 N3 C16 63(2)
O1' Fe1 N3 C16 148.0(18)
N4 Fe1 N3 C16 -114.6(9)
N1 Fe1 N3 C16 171.0(9)
N2 Fe1 N3 C16 95.4(9)
O4 Fe1 N3 C12 173.9(9)
O4' Fe1 N3 C12 165.9(8)
O1 Fe1 N3 C12 -106(2)
O1' Fe1 N3 C12 -21(2)
N4 Fe1 N3 C12 76.1(7)
N1 Fe1 N3 C12 1.8(7)
N2 Fe1 N3 C12 -73.9(7)
C1 N1 C17 C18 -163.0(11)
C11 N1 C17 C18 73.7(12)
Fe1 N1 C17 C18 -45.2(11)
N1 C17 C18 N4 35.0(14)
N1 C17 C18 C19 -144.5(11)
N4 C18 C19 C20 4.5(19)
C17 C18 C19 C20 -176.1(13)
C18 C19 C20 C21 -4(2)
C19 C20 C21 C22 2(2)
C20 C21 C22 N4 0(2)
C17 C18 N4 C22 178.5(10)
C19 C18 N4 C22 -2.0(15)
C17 C18 N4 Fe1 -5.0(12)
C19 C18 N4 Fe1 174.5(8)
C21 C22 N4 C18 -0.3(18)
C21 C22 N4 Fe1 -176.3(10)
O4 Fe1 N4 C18 172.2(9)
O4' Fe1 N4 C18 170.8(9)
N3 Fe1 N4 C18 -95.5(8)
O1 Fe1 N4 C18 85.1(8)
O1' Fe1 N4 C18 70.1(8)
N1 Fe1 N4 C18 -15.8(7)
N2 Fe1 N4 C18 -16.9(11)
O4 Fe1 N4 C22 -11.7(11)
O4' Fe1 N4 C22 -13.1(11)
N3 Fe1 N4 C22 80.7(10)
O1 Fe1 N4 C22 -98.8(10)
O1' Fe1 N4 C22 -113.7(10)
N1 Fe1 N4 C22 160.4(10)
N2 Fe1 N4 C22 159.3(9)
O2 S1 O1 Fe1 123.6(18)
O3 S1 O1 Fe1 -14(2)
C23 S1 O1 Fe1 -124.5(17)
O4 Fe1 O1 S1 -145.8(19)
O4' Fe1 O1 S1 -137.7(19)
N3 Fe1 O1 S1 133.2(18)
O1' Fe1 O1 S1 0.9(15)
N4 Fe1 O1 S1 -49.0(18)
N1 Fe1 O1 S1 28.4(19)
N2 Fe1 O1 S1 101.1(18)
O1 S1 C23 F1 -177.9(15)
O2 S1 C23 F1 -56.2(16)
O3 S1 C23 F1 58.7(16)
O1 S1 C23 F2 50.8(16)
O2 S1 C23 F2 172.4(15)
O3 S1 C23 F2 -72.7(17)
O1 S1 C23 F3 -73.7(15)
O2 S1 C23 F3 48.0(16)
O3 S1 C23 F3 162.9(16)
O2' S1' O1' Fe1 -49(3)
O3' S1' O1' Fe1 -180(2)
C23' S1' O1' Fe1 69(2)
O4 Fe1 O1' S1' 28(3)
O4' Fe1 O1' S1' 36(2)
N3 Fe1 O1' S1' -136(2)
O1 Fe1 O1' S1' -5.8(18)
N4 Fe1 O1' S1' 126(2)
N1 Fe1 O1' S1' -159(2)
N2 Fe1 O1' S1' -84(2)
O2' S1' C23' F3' 62.3(16)
O1' S1' C23' F3' -60.8(15)
O3' S1' C23' F3' 174.9(16)
O2' S1' C23' F1' -48.0(16)
O1' S1' C23' F1' -171.0(14)
O3' S1' C23' F1' 64.6(17)
O2' S1' C23' F2' -169.0(14)
O1' S1' C23' F2' 68.0(15)
O3' S1' C23' F2' -56.3(16)
O5 S2 O4 Fe1 51(2)
O6 S2 O4 Fe1 -87(2)
C24 S2 O4 Fe1 158.4(18)
O4' Fe1 O4 S2 -62(7)
N3 Fe1 O4 S2 -163.2(19)
O1 Fe1 O4 S2 31.5(19)
O1' Fe1 O4 S2 21(2)
N4 Fe1 O4 S2 -72(2)
N1 Fe1 O4 S2 -117(3)
N2 Fe1 O4 S2 112.8(19)
O5 S2 C24 F5 -175.8(16)
O6 S2 C24 F5 -59.4(17)
O4 S2 C24 F5 64.7(15)
O5 S2 C24 F4 -58.4(16)
O6 S2 C24 F4 57.9(16)
O4 S2 C24 F4 -178.0(14)
O5 S2 C24 F6 65.6(16)
O6 S2 C24 F6 -178.0(15)
O4 S2 C24 F6 -54.0(15)
O5' S2' O4' Fe1 82(2)
O6' S2' O4' Fe1 -60(3)
C24' S2' O4' Fe1 -170(2)
O4 Fe1 O4' S2' 80(8)
N3 Fe1 O4' S2' 159(2)
O1 Fe1 O4' S2' -6(2)
O1' Fe1 O4' S2' -19(2)
N4 Fe1 O4' S2' -110(2)
N1 Fe1 O4' S2' -133(2)
N2 Fe1 O4' S2' 74(2)
O5' S2' C24' F4' -72.1(15)
O6' S2' C24' F4' 56.3(15)
O4' S2' C24' F4' 176.6(14)
O5' S2' C24' F5' 175.6(16)
O6' S2' C24' F5' -56.1(16)
O4' S2' C24' F5' 64.2(16)
O5' S2' C24' F6' 42.1(17)
O6' S2' C24' F6' 170.4(15)
O4' S2' C24' F6' -69.2(15)
